data_4131401
loop_
_publ_author_name
'Liu, Liu Leo'
'Cao, Levy L.'
'Shao, Yue'
'Stephan, Douglas W.'

_publ_section_title
;
 Single Electron Delivery to Lewis Pairs: An Avenue to Anions by Small
 Molecule Activation.
;
_journal_issue 29
_journal_name_full 'Journal of the American Chemical Society'
_journal_page_first 10062
_journal_page_last 10071
_journal_paper_doi 10.1021/jacs.7b05120
_journal_volume 139
_journal_year 2017
_chemical_formula_sum 'C28.92 H16.04 B Cl0.12 F15 Fe0.5 O0.5'
_chemical_formula_weight 699.64
_space_group_crystal_system triclinic
_space_group_IT_number 2
_space_group_name_Hall '-P 1'
_space_group_name_H-M_alt 'P -1'
_atom_sites_solution_hydrogens mixed
_audit_creation_method SHELXL-2014/7
_cell_angle_alpha 92.704(17)
_cell_angle_beta 101.940(15)
_cell_angle_gamma 92.541(18)
_cell_formula_units_Z 4
_cell_length_a 10.481(4)
_cell_length_b 11.448(5)
_cell_length_c 24.317(9)
_cell_measurement_reflns_used 2465
_cell_measurement_temperature 150(2)
_cell_measurement_theta_max 19.77
_cell_measurement_theta_min 2.33
_cell_volume 2847(2)
_computing_structure_refinement 'SHELXL-2014/7 (Sheldrick, 2014)'
_diffrn_ambient_temperature 150(2)
_diffrn_measured_fraction_theta_full 0.997
_diffrn_measured_fraction_theta_max 0.997
_diffrn_measurement_device_type 'Bruker APEX-II CCD'
_diffrn_measurement_method '\f and \w scans'
_diffrn_radiation_type MoK\a
_diffrn_radiation_wavelength 0.71073
_diffrn_reflns_av_R_equivalents 0.1224
_diffrn_reflns_av_unetI/netI 0.1824
_diffrn_reflns_Laue_measured_fraction_full 0.997
_diffrn_reflns_Laue_measured_fraction_max 0.997
_diffrn_reflns_limit_h_max 11
_diffrn_reflns_limit_h_min -13
_diffrn_reflns_limit_k_max 14
_diffrn_reflns_limit_k_min -11
_diffrn_reflns_limit_l_max 30
_diffrn_reflns_limit_l_min -26
_diffrn_reflns_number 31266
_diffrn_reflns_point_group_measured_fraction_full 0.997
_diffrn_reflns_point_group_measured_fraction_max 0.997
_diffrn_reflns_theta_full 25.242
_diffrn_reflns_theta_max 26.371
_diffrn_reflns_theta_min 1.994
_exptl_absorpt_coefficient_mu 0.417
_exptl_absorpt_correction_T_max 0.7454
_exptl_absorpt_correction_T_min 0.6915
_exptl_absorpt_correction_type multi-scan
_exptl_absorpt_process_details
;
multi-scan from symmetry-related measurements
Sortav (Blessing 1995)
;
_exptl_crystal_colour green
_exptl_crystal_density_diffrn 1.632
_exptl_crystal_description block
_exptl_crystal_F_000 1395
_exptl_crystal_size_max 0.24
_exptl_crystal_size_mid 0.22
_exptl_crystal_size_min 0.19
_refine_diff_density_max 0.846
_refine_diff_density_min -0.893
_refine_diff_density_rms 0.094
_refine_ls_extinction_method none
_refine_ls_goodness_of_fit_ref 0.988
_refine_ls_hydrogen_treatment mixed
_refine_ls_matrix_type full
_refine_ls_number_parameters 915
_refine_ls_number_reflns 11602
_refine_ls_number_restraints 243
_refine_ls_restrained_S_all 0.984
_refine_ls_R_factor_all 0.1915
_refine_ls_R_factor_gt 0.0735
_refine_ls_shift/su_max 0.000
_refine_ls_shift/su_mean 0.000
_refine_ls_structure_factor_coef Fsqd
_refine_ls_weighting_details 'w=1/[\s^2^(Fo^2^)+(0.0901P)^2^] where P=(Fo^2^+2Fc^2^)/3'
_refine_ls_weighting_scheme calc
_refine_ls_wR_factor_gt 0.1650
_refine_ls_wR_factor_ref 0.2146
_reflns_Friedel_coverage 0.000
_reflns_number_gt 5106
_reflns_number_total 11602
_reflns_threshold_expression 'I > 2\s(I)'
_cod_data_source_file ja7b05120_si_002.cif
_cod_data_source_block 4
_cod_original_formula_sum 'C28.92 H16.04 B Cl0.12 F15 Fe0.50 O0.50'
_cod_database_code 4131401
_shelx_shelxl_version_number 2014/7
_shelx_space_group_comment
;
The symmetry employed for this shelxl refinement is uniquely defined
by the following loop, which should always be used as a source of
symmetry information in preference to the above space-group names.
They are only intended as comments.
;

loop_
_space_group_symop_operation_xyz
'x, y, z'
'-x, -y, -z'

loop_
_atom_site_label
_atom_site_type_symbol
_atom_site_fract_x
_atom_site_fract_y
_atom_site_fract_z
_atom_site_U_iso_or_equiv
_atom_site_adp_type
_atom_site_occupancy
_atom_site_site_symmetry_order
_atom_site_calc_flag
_atom_site_refinement_flags_posn
_atom_site_refinement_flags_adp
_atom_site_refinement_flags_occupancy
_atom_site_disorder_assembly
_atom_site_disorder_group
Fe01 Fe 1.0000 0.0000 0.0000 0.0286(3) Uani 1 2 d S . P . .
Fe02 Fe 0.5000 1.0000 0.5000 0.0386(4) Uani 1 2 d S . P . .
F003 F 0.0827(3) 0.5845(3) 0.36937(12) 0.0277(8) Uani 1 1 d . . . . .
F004 F -0.1156(3) 0.7234(3) 0.37967(12) 0.0287(8) Uani 1 1 d . . . . .
F005 F -0.3683(3) 0.5462(3) 0.34213(12) 0.0290(8) Uani 1 1 d . . . . .
F006 F -0.3538(3) 0.7525(3) 0.29128(12) 0.0305(8) Uani 1 1 d . . . . .
F007 F -0.0502(3) 0.2905(3) 0.22248(13) 0.0329(9) Uani 1 1 d . . . . .
F008 F 0.1720(3) 0.7158(3) 0.26828(13) 0.0327(8) Uani 1 1 d . . . . .
F009 F -0.4012(3) 0.4966(3) 0.21790(13) 0.0313(8) Uani 1 1 d . . . . .
F00A F 0.0230(3) 0.3571(3) 0.40899(13) 0.0339(9) Uani 1 1 d . . . . .
F00B F 0.3325(3) 0.5459(3) 0.36804(13) 0.0358(9) Uani 1 1 d . . . . .
F00C F -0.2089(3) 0.5188(3) 0.15859(13) 0.0360(9) Uani 1 1 d . . . . .
F00D F -0.5643(3) 0.8492(3) 0.23423(15) 0.0399(9) Uani 1 1 d . . . . .
F00E F 0.3923(3) 0.3768(3) 0.29736(14) 0.0422(10) Uani 1 1 d . . . . .
F00F F 0.1975(3) 0.2539(3) 0.22338(14) 0.0389(9) Uani 1 1 d . . . . .
F00G F -0.0236(3) 0.9163(3) 0.44151(14) 0.0422(10) Uani 1 1 d . . . . .
F00H F -0.1452(3) 0.2133(3) 0.31872(14) 0.0363(9) Uani 1 1 d . . . . .
F00I F -0.1712(3) 0.7501(3) 0.12851(14) 0.0401(10) Uani 1 1 d . . . . .
F00J F -0.0024(3) 0.8920(3) 0.22117(14) 0.0390(9) Uani 1 1 d . . . . .
F00K F -0.0364(3) 0.3509(3) 0.50926(13) 0.0418(10) Uani 1 1 d . . . . .
F00L F -0.4246(3) 0.5404(3) 0.44373(13) 0.0386(9) Uani 1 1 d . . . . .
F00M F 0.0790(4) 1.1011(3) 0.39585(16) 0.0515(11) Uani 1 1 d . . . . .
F00N F -0.5745(3) 0.3291(4) 0.16983(15) 0.0468(10) Uani 1 1 d . . . . .
F00O F -0.5813(3) 0.8954(4) 0.12366(15) 0.0516(11) Uani 1 1 d . . . . .
F00P F -0.2580(4) 0.4485(4) 0.52918(14) 0.0514(11) Uani 1 1 d . . . . .
O00Q O -0.1769(4) 0.5847(3) 0.28447(15) 0.0197(9) Uani 1 1 d . . . . .
F00R F 0.0914(4) 1.0853(3) 0.28474(17) 0.0522(11) Uani 1 1 d . . . . .
F00S F 0.3138(3) 0.6093(4) 0.20430(16) 0.0502(11) Uani 1 1 d . . . . .
F00T F -0.0656(4) 0.4151(4) 0.09462(14) 0.0503(11) Uani 1 1 d . . . . .
F00U F -0.3820(4) 0.8449(4) 0.07305(14) 0.0534(12) Uani 1 1 d . . . . .
F00V F 0.1982(4) 0.4568(4) 0.11704(15) 0.0563(12) Uani 1 1 d . . . . .
F00W F -0.3249(4) 0.0471(4) 0.27215(18) 0.0630(12) Uani 1 1 d . . . . .
F00X F -0.5425(4) 0.1022(4) 0.19602(19) 0.0685(14) Uani 1 1 d . . . . .
C00Y C -0.1673(5) 0.4574(5) 0.3695(2) 0.0207(13) Uani 1 1 d . . . . .
C00Z C 0.1065(6) 0.6436(5) 0.2247(2) 0.0226(13) Uani 1 1 d . . . . .
C010 C -0.2792(6) 0.4984(5) 0.3831(2) 0.0225(13) Uani 1 1 d . . . . .
C011 C 0.0025(5) 0.4353(5) 0.2988(2) 0.0196(13) Uani 1 1 d . . . . .
C012 C -0.3588(6) 0.7716(5) 0.2357(2) 0.0252(14) Uani 1 1 d . . . . .
C013 C -0.0638(5) 0.8093(5) 0.3531(2) 0.0237(14) Uani 1 1 d . . . . .
C014 C 0.1075(5) 0.4973(5) 0.3331(2) 0.0223(13) Uani 1 1 d . . . . .
C015 C -0.2533(5) 0.7416(5) 0.2125(2) 0.0224(13) Uani 1 1 d . . . . .
C016 C -0.0896(5) 0.4063(5) 0.4146(2) 0.0247(14) Uani 1 1 d . . . . .
C017 C -0.3134(6) 0.4968(5) 0.4346(2) 0.0281(15) Uani 1 1 d . . . . .
C018 C -0.0183(6) 0.9094(6) 0.3865(2) 0.0284(15) Uani 1 1 d . . . . .
C019 C -0.2667(6) 0.7689(6) 0.1575(2) 0.0297(15) Uani 1 1 d . . . . .
C01A C -0.2587(5) 0.3642(5) 0.2694(2) 0.0210(13) Uani 1 1 d . . . . .
C01B C -0.0277(6) 0.6256(5) 0.2164(2) 0.0250(14) Uani 1 1 d . . . . .
C01C C -0.0597(5) 0.7951(5) 0.2969(2) 0.0218(13) Uani 1 1 d . . . . .
C01D C -0.0790(6) 0.5466(5) 0.1713(2) 0.0263(14) Uani 1 1 d . . . . .
C01E C 0.0408(5) 0.3548(5) 0.2619(2) 0.0244(14) Uani 1 1 d . . . . .
C01F C 0.2363(5) 0.4818(5) 0.3336(2) 0.0234(14) Uani 1 1 d . . . . .
C01G C 0.1679(6) 0.3328(5) 0.2606(2) 0.0266(14) Uani 1 1 d . . . . .
C01H C -0.1189(6) 0.4016(5) 0.4677(2) 0.0300(15) Uani 1 1 d . . . . .
C01I C -0.2298(6) 0.4492(6) 0.4778(2) 0.0318(16) Uani 1 1 d . . . . .
C01J C -0.4673(6) 0.8218(5) 0.2086(2) 0.0282(15) Uani 1 1 d . . . . .
C01K C -0.3720(5) 0.3872(5) 0.2314(2) 0.0223(13) Uani 1 1 d . . . . .
C01L C -0.2502(6) 0.2474(6) 0.2811(2) 0.0301(15) Uani 1 1 d . . . . .
C01M C 0.1821(6) 0.5900(6) 0.1920(3) 0.0318(16) Uani 1 1 d . . . . .
C01N C 0.9958(6) 0.0950(6) -0.0719(2) 0.0333(16) Uani 1 1 d . . . . .
C01O C -0.4656(6) 0.3001(6) 0.2062(2) 0.0320(16) Uani 1 1 d . . . . .
C01P C 1.0577(6) -0.0115(6) -0.0769(2) 0.0337(16) Uani 1 1 d . . . . .
C01Q C 0.2674(5) 0.3966(6) 0.2973(2) 0.0279(15) Uani 1 1 d . . . . .
C01R C -0.3753(6) 0.8203(6) 0.1277(3) 0.0348(16) Uani 1 1 d . . . . .
C01S C -0.0069(7) 0.4916(6) 0.1375(2) 0.0330(16) Uani 1 1 d . . . . .
C01T C 1.0708(7) 0.1593(6) -0.0238(3) 0.0400(18) Uani 1 1 d . . . . .
C01U C 1.1693(7) -0.0103(6) -0.0320(3) 0.0411(18) Uani 1 1 d . . . . .
C01V C -0.3412(6) 0.1595(6) 0.2574(3) 0.0389(17) Uani 1 1 d . . . . .
C01W C 0.6188(6) 0.8741(6) 0.5423(3) 0.0400(17) Uani 1 1 d . . . . .
C01X C -0.4765(6) 0.8469(6) 0.1533(3) 0.0354(16) Uani 1 1 d . . . . .
C01Y C 0.0338(6) 1.0049(6) 0.3638(3) 0.0367(16) Uani 1 1 d . . . . .
C01Z C 0.0399(6) 0.9944(6) 0.3078(3) 0.0331(16) Uani 1 1 d . . . . .
C020 C -0.0069(6) 0.8946(5) 0.2764(3) 0.0287(15) Uani 1 1 d . . . . .
C021 C 0.1269(6) 0.5133(6) 0.1485(2) 0.0339(16) Uani 1 1 d . . . . .
C022 C 1.1755(7) 0.0969(7) 0.0007(3) 0.0449(19) Uani 1 1 d . . . . .
C023 C 0.6657(6) 0.9080(6) 0.4952(3) 0.0397(17) Uani 1 1 d . . . . .
C024 C -0.4506(6) 0.1866(6) 0.2190(3) 0.0407(18) Uani 1 1 d . . . . .
C025 C 0.6704(7) 1.0725(7) 0.5533(4) 0.056(2) Uani 1 1 d . . . . .
C026 C 0.6960(6) 1.0318(6) 0.5010(3) 0.0468(19) Uani 1 1 d . . . . .
C027 C 0.6219(7) 0.9766(8) 0.5795(3) 0.054(2) Uani 1 1 d . . . . .
C028 C 0.6814(7) 0.8260(6) 0.4464(3) 0.052(2) Uani 1 1 d . . . . .
H02A H 0.7159 0.8708 0.4188 0.077 Uiso 1 1 calc R U . . .
H02B H 0.7422 0.7663 0.4604 0.077 Uiso 1 1 calc R U . . .
H02C H 0.5964 0.7880 0.4285 0.077 Uiso 1 1 calc R U . . .
C029 C 0.8789(7) 0.1321(7) -0.1111(3) 0.056(2) Uani 1 1 d . . . . .
H02D H 0.8560 0.2092 -0.0980 0.084 Uiso 1 1 calc R U . . .
H02E H 0.8976 0.1368 -0.1488 0.084 Uiso 1 1 calc R U . . .
H02F H 0.8057 0.0750 -0.1125 0.084 Uiso 1 1 calc R U . . .
B02A B -0.1456(7) 0.4589(6) 0.3042(3) 0.0225(15) Uani 1 1 d . . . . .
C02B C 1.0150(8) -0.1035(7) -0.1242(3) 0.060(2) Uani 1 1 d . . . . .
H02G H 1.0728 -0.1688 -0.1184 0.090 Uiso 1 1 calc R U . . .
H02H H 0.9251 -0.1321 -0.1249 0.090 Uiso 1 1 calc R U . . .
H02I H 1.0192 -0.0696 -0.1601 0.090 Uiso 1 1 calc R U . . .
C02C C 0.5793(7) 0.7510(7) 0.5542(3) 0.057(2) Uani 1 1 d . . . . .
H02J H 0.5502 0.7520 0.5900 0.085 Uiso 1 1 calc R U . . .
H02K H 0.5079 0.7192 0.5238 0.085 Uiso 1 1 calc R U . . .
H02L H 0.6542 0.7018 0.5565 0.085 Uiso 1 1 calc R U . . .
B01 B -0.1233(6) 0.6848(6) 0.2523(3) 0.0207(15) Uani 1 1 d . . . . .
C02E C 0.7508(7) 1.1045(7) 0.4601(4) 0.063(2) Uani 1 1 d . . . . .
H02M H 0.7587 1.0544 0.4273 0.095 Uiso 1 1 calc R U . . .
H02N H 0.6921 1.1669 0.4480 0.095 Uiso 1 1 calc R U . . .
H02O H 0.8371 1.1392 0.4786 0.095 Uiso 1 1 calc R U . . .
C02F C 1.0432(9) 0.2813(7) -0.0049(3) 0.069(3) Uani 1 1 d . . . . .
H02P H 0.9632 0.3058 -0.0291 0.103 Uiso 1 1 calc R U . . .
H02Q H 1.0319 0.2819 0.0342 0.103 Uiso 1 1 calc R U . . .
H02R H 1.1165 0.3357 -0.0073 0.103 Uiso 1 1 calc R U . . .
C02G C 1.2816(8) 0.1356(8) 0.0511(3) 0.070(3) Uani 1 1 d . . . . .
H02S H 1.3432 0.0736 0.0591 0.106 Uiso 1 1 calc R U . . .
H02T H 1.3279 0.2070 0.0432 0.106 Uiso 1 1 calc R U . . .
H02U H 1.2425 0.1513 0.0838 0.106 Uiso 1 1 calc R U . . .
C02H C 1.2689(7) -0.1047(8) -0.0228(3) 0.066(3) Uani 1 1 d . . . . .
H02V H 1.2412 -0.1694 -0.0512 0.099 Uiso 1 1 calc R U . . .
H02W H 1.3545 -0.0713 -0.0261 0.099 Uiso 1 1 calc R U . . .
H02X H 1.2748 -0.1338 0.0149 0.099 Uiso 1 1 calc R U . . .
C02I C 0.6922(8) 1.1968(7) 0.5784(4) 0.078(3) Uani 1 1 d . . . . .
H02Y H 0.6664 1.2009 0.6149 0.118 Uiso 1 1 calc R U . . .
H02Z H 0.7848 1.2216 0.5835 0.118 Uiso 1 1 calc R U . . .
H03A H 0.6395 1.2486 0.5530 0.118 Uiso 1 1 calc R U . . .
C02J C 0.5843(8) 0.9785(8) 0.6363(3) 0.075(3) Uani 1 1 d . . . . .
H03B H 0.5540 0.8995 0.6435 0.113 Uiso 1 1 calc R U . . .
H03C H 0.6603 1.0050 0.6657 0.113 Uiso 1 1 calc R U . . .
H03D H 0.5141 1.0322 0.6366 0.113 Uiso 1 1 calc R U . . .
Cl1A Cl 0.3371(10) 0.6370(9) 0.0458(4) 0.038(2) Uani 0.157(3) 1 d D U P A -1
C1SA C 0.3973(14) 0.5919(11) 0.0233(6) 0.042(2) Uani 0.157(3) 1 d G U P A -1
C2SA C 0.409(2) 0.6109(18) -0.0315(6) 0.040(2) Uani 0.157(3) 1 d DG U P A -1
H2SA H 0.3584 0.6671 -0.0523 0.048 Uiso 0.157(3) 1 calc R U P A -1
C3SA C 0.496(3) 0.548(2) -0.0559(7) 0.040(2) Uani 0.157(3) 1 d G U P A -1
H3SA H 0.5037 0.5607 -0.0933 0.048 Uiso 0.157(3) 1 calc R U P A -1
C4SA C 0.570(3) 0.466(2) -0.0255(8) 0.042(3) Uani 0.157(3) 1 d G U P A -1
H4SA H 0.6289 0.4223 -0.0421 0.051 Uiso 0.157(3) 1 calc R U P A -1
C5SA C 0.5579(19) 0.4465(16) 0.0293(7) 0.045(3) Uani 0.157(3) 1 d G U P A -1
H5SA H 0.6087 0.3903 0.0501 0.054 Uiso 0.157(3) 1 calc R U P A -1
C6SA C 0.4716(14) 0.5097(11) 0.0537(5) 0.049(2) Uani 0.5 1 d DG U P A -1
H6SA H 0.4634 0.4967 0.0911 0.059 Uiso 0.5 1 calc R U P A -1
Cl1B Cl 0.3886(12) 0.6713(12) -0.0741(5) 0.013(3) Uiso 0.093(3) 1 d D U P A -2
C1SB C 0.461(2) 0.579(3) -0.0496(9) 0.040(3) Uani 0.093(3) 1 d G U P A -2
C2SB C 0.524(4) 0.509(3) -0.0825(12) 0.041(3) Uani 0.093(3) 1 d DG U P A -2
H2SB H 0.5172 0.5224 -0.1212 0.050 Uiso 0.093(3) 1 calc R U P A -2
C3SB C 0.598(5) 0.419(4) -0.0588(17) 0.042(3) Uani 0.093(3) 1 d G U P A -2
H3SB H 0.6409 0.3708 -0.0813 0.050 Uiso 0.093(3) 1 calc R U P A -2
C4SB C 0.608(4) 0.399(4) -0.0022(17) 0.043(3) Uani 0.093(3) 1 d G U P A -2
H4SB H 0.6579 0.3371 0.0140 0.052 Uiso 0.093(3) 1 calc R U P A -2
C5SB C 0.544(5) 0.469(4) 0.0307(13) 0.044(3) Uani 0.093(3) 1 d G U P A -2
H5SB H 0.5512 0.4550 0.0695 0.053 Uiso 0.093(3) 1 calc R U P A -2
C6SB C 0.471(5) 0.559(4) 0.0070(10) 0.043(2) Uani 0.093(3) 1 d DG U P A -2
H6SB H 0.4275 0.6066 0.0295 0.051 Uiso 0.093(3) 1 calc R U P A -2
H1 H -0.221(6) 0.620(6) 0.303(3) 0.051 Uiso 1 1 d . U . . .

loop_
_atom_site_aniso_label
_atom_site_aniso_U_11
_atom_site_aniso_U_22
_atom_site_aniso_U_33
_atom_site_aniso_U_23
_atom_site_aniso_U_13
_atom_site_aniso_U_12
Fe01 0.0400(8) 0.0272(8) 0.0188(6) -0.0022(5) 0.0081(6) -0.0002(6)
Fe02 0.0263(8) 0.0263(8) 0.0588(9) -0.0177(7) 0.0040(7) -0.0001(6)
F003 0.0289(19) 0.027(2) 0.0234(17) -0.0099(15) 0.0003(15) -0.0006(16)
F004 0.034(2) 0.030(2) 0.0239(18) -0.0021(15) 0.0103(15) 0.0003(17)
F005 0.0262(19) 0.035(2) 0.0271(18) 0.0058(15) 0.0078(15) 0.0031(16)
F006 0.037(2) 0.031(2) 0.0282(19) 0.0070(15) 0.0131(16) 0.0097(17)
F007 0.031(2) 0.031(2) 0.0325(19) -0.0134(16) 0.0039(16) -0.0057(17)
F008 0.0268(19) 0.031(2) 0.039(2) -0.0069(16) 0.0064(16) -0.0017(16)
F009 0.0253(19) 0.031(2) 0.0344(19) 0.0036(16) -0.0012(15) 0.0010(16)
F00A 0.031(2) 0.034(2) 0.035(2) 0.0092(16) 0.0016(16) 0.0072(17)
F00B 0.0228(19) 0.046(3) 0.035(2) -0.0095(17) 0.0013(16) -0.0066(18)
F00C 0.028(2) 0.041(2) 0.036(2) -0.0091(17) 0.0057(16) -0.0045(17)
F00D 0.031(2) 0.037(2) 0.053(2) 0.0002(18) 0.0106(18) 0.0082(18)
F00E 0.025(2) 0.053(3) 0.050(2) -0.0086(19) 0.0141(17) 0.0058(18)
F00F 0.036(2) 0.035(2) 0.048(2) -0.0168(17) 0.0199(18) -0.0007(18)
F00G 0.044(2) 0.042(3) 0.036(2) -0.0160(17) 0.0026(17) -0.0001(19)
F00H 0.032(2) 0.022(2) 0.048(2) 0.0028(16) -0.0055(17) -0.0010(17)
F00I 0.037(2) 0.054(3) 0.035(2) 0.0154(18) 0.0155(17) 0.0102(19)
F00J 0.051(2) 0.033(2) 0.037(2) 0.0114(17) 0.0163(18) -0.0033(19)
F00K 0.039(2) 0.051(3) 0.031(2) 0.0158(18) -0.0055(17) -0.0029(19)
F00L 0.036(2) 0.049(3) 0.034(2) 0.0023(17) 0.0158(17) 0.0017(19)
F00M 0.047(2) 0.025(2) 0.072(3) -0.017(2) -0.007(2) -0.0022(19)
F00N 0.031(2) 0.055(3) 0.045(2) -0.0047(19) -0.0097(18) -0.005(2)
F00O 0.034(2) 0.065(3) 0.050(2) 0.011(2) -0.0091(19) 0.016(2)
F00P 0.052(3) 0.080(3) 0.023(2) 0.0079(19) 0.0112(18) -0.003(2)
O00Q 0.024(2) 0.016(2) 0.020(2) -0.0020(16) 0.0076(17) 0.0025(18)
F00R 0.053(3) 0.021(2) 0.082(3) 0.014(2) 0.014(2) -0.010(2)
F00S 0.027(2) 0.058(3) 0.068(3) -0.013(2) 0.0210(19) -0.001(2)
F00T 0.050(3) 0.064(3) 0.036(2) -0.0220(19) 0.0119(18) 0.008(2)
F00U 0.053(3) 0.075(3) 0.032(2) 0.026(2) 0.0023(18) 0.010(2)
F00V 0.054(3) 0.068(3) 0.052(2) -0.019(2) 0.027(2) 0.013(2)
F00W 0.056(3) 0.025(3) 0.099(3) 0.000(2) -0.002(2) -0.008(2)
F00X 0.051(3) 0.042(3) 0.095(3) -0.015(2) -0.017(2) -0.021(2)
C00Y 0.023(3) 0.012(3) 0.023(3) -0.003(2) -0.001(3) -0.004(3)
C00Z 0.032(4) 0.015(3) 0.022(3) -0.001(2) 0.007(3) -0.002(3)
C010 0.026(3) 0.023(4) 0.015(3) 0.002(2) -0.003(3) 0.000(3)
C011 0.022(3) 0.016(3) 0.018(3) 0.000(2) -0.001(2) 0.002(3)
C012 0.028(4) 0.024(4) 0.022(3) 0.001(3) 0.004(3) 0.001(3)
C013 0.017(3) 0.026(4) 0.029(3) 0.004(3) 0.006(3) 0.001(3)
C014 0.024(3) 0.020(3) 0.022(3) 0.001(3) 0.003(3) -0.001(3)
C015 0.025(3) 0.020(3) 0.024(3) 0.004(3) 0.006(3) 0.001(3)
C016 0.019(3) 0.021(4) 0.031(3) 0.003(3) -0.001(3) -0.002(3)
C017 0.029(4) 0.023(4) 0.031(4) -0.004(3) 0.009(3) -0.007(3)
C018 0.027(3) 0.029(4) 0.026(3) -0.010(3) -0.001(3) 0.007(3)
C019 0.025(4) 0.034(4) 0.029(4) 0.003(3) 0.002(3) 0.000(3)
C01A 0.025(3) 0.019(3) 0.020(3) -0.003(2) 0.008(3) 0.002(3)
C01B 0.029(4) 0.019(4) 0.029(3) 0.002(3) 0.011(3) 0.000(3)
C01C 0.018(3) 0.022(4) 0.026(3) 0.000(3) 0.003(3) 0.002(3)
C01D 0.029(4) 0.026(4) 0.024(3) 0.004(3) 0.007(3) -0.002(3)
C01E 0.022(3) 0.026(4) 0.024(3) 0.000(3) 0.001(3) -0.005(3)
C01F 0.019(3) 0.027(4) 0.021(3) -0.005(3) 0.000(3) -0.008(3)
C01G 0.034(4) 0.023(4) 0.025(3) -0.004(3) 0.012(3) 0.004(3)
C01H 0.039(4) 0.029(4) 0.017(3) 0.005(3) -0.003(3) -0.010(3)
C01I 0.036(4) 0.044(4) 0.016(3) 0.005(3) 0.007(3) -0.008(3)
C01J 0.028(4) 0.029(4) 0.029(4) 0.002(3) 0.007(3) 0.002(3)
C01K 0.026(3) 0.024(4) 0.018(3) -0.001(3) 0.008(3) -0.002(3)
C01L 0.032(4) 0.028(4) 0.028(3) -0.006(3) 0.002(3) -0.004(3)
C01M 0.022(4) 0.038(4) 0.041(4) 0.008(3) 0.020(3) 0.001(3)
C01N 0.032(4) 0.045(5) 0.026(3) 0.010(3) 0.011(3) 0.006(3)
C01O 0.023(4) 0.038(4) 0.030(3) -0.007(3) -0.004(3) -0.001(3)
C01P 0.047(4) 0.028(4) 0.027(4) -0.002(3) 0.012(3) -0.003(3)
C01Q 0.017(3) 0.034(4) 0.033(3) 0.007(3) 0.005(3) 0.001(3)
C01R 0.036(4) 0.035(4) 0.028(4) 0.010(3) -0.004(3) -0.001(3)
C01S 0.052(5) 0.033(4) 0.015(3) -0.006(3) 0.010(3) 0.004(3)
C01T 0.062(5) 0.030(4) 0.032(4) -0.011(3) 0.026(4) -0.013(4)
C01U 0.052(5) 0.045(5) 0.032(4) 0.014(3) 0.019(4) 0.002(4)
C01V 0.037(4) 0.022(4) 0.051(4) -0.008(3) -0.001(3) -0.006(3)
C01W 0.025(4) 0.035(5) 0.058(5) -0.011(4) 0.007(3) 0.002(3)
C01X 0.029(4) 0.033(4) 0.041(4) 0.006(3) -0.001(3) 0.006(3)
C01Y 0.035(4) 0.017(4) 0.053(4) -0.010(3) 0.000(3) 0.005(3)
C01Z 0.023(3) 0.020(4) 0.054(4) 0.002(3) 0.002(3) 0.000(3)
C020 0.031(4) 0.019(4) 0.036(4) 0.004(3) 0.006(3) 0.001(3)
C021 0.034(4) 0.044(5) 0.027(3) -0.010(3) 0.016(3) 0.006(3)
C022 0.047(5) 0.062(6) 0.024(4) 0.013(4) 0.004(3) -0.008(4)
C023 0.024(4) 0.033(4) 0.062(5) -0.006(4) 0.010(3) 0.003(3)
C024 0.028(4) 0.033(5) 0.054(4) -0.012(3) -0.004(3) -0.008(3)
C025 0.031(4) 0.035(5) 0.094(6) -0.024(5) -0.002(4) -0.003(4)
C026 0.018(4) 0.034(5) 0.084(6) -0.009(4) 0.003(4) -0.003(3)
C027 0.031(4) 0.062(6) 0.063(5) -0.021(4) 0.002(4) 0.011(4)
C028 0.047(5) 0.032(5) 0.083(6) -0.006(4) 0.033(4) 0.000(4)
C029 0.058(5) 0.071(6) 0.045(4) 0.029(4) 0.017(4) 0.015(4)
B02A 0.029(4) 0.018(4) 0.020(3) -0.005(3) 0.002(3) 0.006(3)
C02B 0.098(7) 0.044(5) 0.045(5) -0.002(4) 0.033(4) -0.007(5)
C02C 0.057(5) 0.047(6) 0.068(5) -0.004(4) 0.017(4) 0.007(4)
B01 0.022(4) 0.022(4) 0.020(3) 0.003(3) 0.009(3) -0.001(3)
C02E 0.028(4) 0.039(5) 0.119(7) 0.000(5) 0.012(4) -0.013(4)
C02F 0.114(8) 0.033(5) 0.066(5) -0.003(4) 0.036(5) -0.004(5)
C02G 0.067(6) 0.093(8) 0.040(5) 0.002(4) -0.006(4) -0.036(5)
C02H 0.056(5) 0.086(7) 0.066(5) 0.028(5) 0.025(4) 0.031(5)
C02I 0.045(5) 0.049(6) 0.122(7) -0.049(5) -0.015(5) -0.004(4)
C02J 0.067(6) 0.099(8) 0.054(5) -0.032(5) 0.005(4) 0.013(5)
Cl1A 0.054(5) 0.038(5) 0.025(4) 0.019(4) 0.013(4) 0.003(4)
C1SA 0.056(5) 0.041(5) 0.031(4) 0.017(4) 0.011(4) 0.007(4)
C2SA 0.052(5) 0.039(5) 0.031(4) 0.013(4) 0.011(4) 0.009(4)
C3SA 0.053(5) 0.038(5) 0.032(4) 0.014(4) 0.010(4) 0.010(4)
C4SA 0.056(5) 0.040(5) 0.032(5) 0.017(4) 0.008(4) 0.010(4)
C5SA 0.059(5) 0.043(5) 0.034(5) 0.017(5) 0.008(4) 0.009(4)
C6SA 0.063(5) 0.047(5) 0.039(4) 0.018(4) 0.010(4) 0.010(4)
C1SB 0.053(5) 0.039(5) 0.032(4) 0.014(4) 0.010(4) 0.009(4)
C2SB 0.055(5) 0.040(5) 0.032(5) 0.015(5) 0.010(4) 0.010(5)
C3SB 0.055(5) 0.039(5) 0.032(5) 0.016(5) 0.009(5) 0.010(4)
C4SB 0.057(5) 0.041(5) 0.033(5) 0.016(5) 0.008(5) 0.010(4)
C5SB 0.058(5) 0.043(5) 0.033(5) 0.016(5) 0.009(4) 0.010(4)
C6SB 0.056(5) 0.041(5) 0.033(4) 0.016(4) 0.010(4) 0.009(4)

loop_
_atom_type_symbol
_atom_type_description
_atom_type_scat_dispersion_real
_atom_type_scat_dispersion_imag
_atom_type_scat_source
C C 0.0033 0.0016 'International Tables Vol C Tables 4.2.6.8 and 6.1.1.4'
H H 0.0000 0.0000 'International Tables Vol C Tables 4.2.6.8 and 6.1.1.4'
B B 0.0013 0.0007 'International Tables Vol C Tables 4.2.6.8 and 6.1.1.4'
F F 0.0171 0.0103 'International Tables Vol C Tables 4.2.6.8 and 6.1.1.4'
O O 0.0106 0.0060 'International Tables Vol C Tables 4.2.6.8 and 6.1.1.4'
Fe Fe 0.3463 0.8444 'International Tables Vol C Tables 4.2.6.8 and 6.1.1.4'
Cl Cl 0.1484 0.1585 'International Tables Vol C Tables 4.2.6.8 and 6.1.1.4'

loop_
_geom_angle_atom_site_label_1
_geom_angle_atom_site_label_2
_geom_angle_atom_site_label_3
_geom_angle
_geom_angle_site_symmetry_1
_geom_angle_site_symmetry_3
C01P Fe01 C01P 180.0 2_755 .
C01P Fe01 C01U 140.0(2) 2_755 .
C01P Fe01 C01U 40.0(2) . .
C01P Fe01 C01U 40.0(2) 2_755 2_755
C01P Fe01 C01U 140.0(2) . 2_755
C01U Fe01 C01U 180.0(3) . 2_755
C01P Fe01 C01T 113.9(2) 2_755 .
C01P Fe01 C01T 66.1(2) . .
C01U Fe01 C01T 65.5(3) . .
C01U Fe01 C01T 114.5(3) 2_755 .
C01P Fe01 C01T 66.1(2) 2_755 2_755
C01P Fe01 C01T 113.9(2) . 2_755
C01U Fe01 C01T 114.5(3) . 2_755
C01U Fe01 C01T 65.5(3) 2_755 2_755
C01T Fe01 C01T 180.0 . 2_755
C01P Fe01 C01N 39.7(2) 2_755 2_755
C01P Fe01 C01N 140.3(2) . 2_755
C01U Fe01 C01N 113.4(2) . 2_755
C01U Fe01 C01N 66.6(2) 2_755 2_755
C01T Fe01 C01N 140.4(2) . 2_755
C01T Fe01 C01N 39.6(2) 2_755 2_755
C01P Fe01 C01N 140.3(2) 2_755 .
C01P Fe01 C01N 39.7(2) . .
C01U Fe01 C01N 66.6(2) . .
C01U Fe01 C01N 113.4(2) 2_755 .
C01T Fe01 C01N 39.6(2) . .
C01T Fe01 C01N 140.4(2) 2_755 .
C01N Fe01 C01N 180.0(3) 2_755 .
C01P Fe01 C022 66.8(3) 2_755 2_755
C01P Fe01 C022 113.2(3) . 2_755
C01U Fe01 C022 140.3(3) . 2_755
C01U Fe01 C022 39.7(3) 2_755 2_755
C01T Fe01 C022 141.5(3) . 2_755
C01T Fe01 C022 38.5(3) 2_755 2_755
C01N Fe01 C022 66.3(2) 2_755 2_755
C01N Fe01 C022 113.7(2) . 2_755
C01P Fe01 C022 113.2(3) 2_755 .
C01P Fe01 C022 66.8(3) . .
C01U Fe01 C022 39.7(3) . .
C01U Fe01 C022 140.3(3) 2_755 .
C01T Fe01 C022 38.5(3) . .
C01T Fe01 C022 141.5(3) 2_755 .
C01N Fe01 C022 113.7(2) 2_755 .
C01N Fe01 C022 66.3(2) . .
C022 Fe01 C022 180.0(4) 2_755 .
C026 Fe02 C026 180.0 2_676 .
C026 Fe02 C025 39.8(3) 2_676 2_676
C026 Fe02 C025 140.2(3) . 2_676
C026 Fe02 C025 140.2(3) 2_676 .
C026 Fe02 C025 39.8(3) . .
C025 Fe02 C025 180.0 2_676 .
C026 Fe02 C023 40.3(3) 2_676 2_676
C026 Fe02 C023 139.7(3) . 2_676
C025 Fe02 C023 66.5(3) 2_676 2_676
C025 Fe02 C023 113.5(3) . 2_676
C026 Fe02 C023 139.7(3) 2_676 .
C026 Fe02 C023 40.3(3) . .
C025 Fe02 C023 113.5(3) 2_676 .
C025 Fe02 C023 66.5(3) . .
C023 Fe02 C023 180.0 2_676 .
C026 Fe02 C01W 113.1(3) 2_676 .
C026 Fe02 C01W 66.9(3) . .
C025 Fe02 C01W 113.6(3) 2_676 .
C025 Fe02 C01W 66.4(3) . .
C023 Fe02 C01W 141.0(2) 2_676 .
C023 Fe02 C01W 39.0(2) . .
C026 Fe02 C01W 66.9(3) 2_676 2_676
C026 Fe02 C01W 113.1(3) . 2_676
C025 Fe02 C01W 66.4(3) 2_676 2_676
C025 Fe02 C01W 113.6(3) . 2_676
C023 Fe02 C01W 39.0(2) 2_676 2_676
C023 Fe02 C01W 141.0(2) . 2_676
C01W Fe02 C01W 180.0 . 2_676
C026 Fe02 C027 66.9(3) 2_676 2_676
C026 Fe02 C027 113.1(3) . 2_676
C025 Fe02 C027 39.4(3) 2_676 2_676
C025 Fe02 C027 140.6(3) . 2_676
C023 Fe02 C027 66.3(3) 2_676 2_676
C023 Fe02 C027 113.7(3) . 2_676
C01W Fe02 C027 140.2(3) . 2_676
C01W Fe02 C027 39.8(3) 2_676 2_676
C026 Fe02 C027 113.1(3) 2_676 .
C026 Fe02 C027 66.9(3) . .
C025 Fe02 C027 140.6(3) 2_676 .
C025 Fe02 C027 39.4(3) . .
C023 Fe02 C027 113.7(3) 2_676 .
C023 Fe02 C027 66.3(3) . .
C01W Fe02 C027 39.8(3) . .
C01W Fe02 C027 140.2(3) 2_676 .
C027 Fe02 C027 180.0 2_676 .
B01 O00Q B02A 141.0(4) . .
B01 O00Q H1 102(5) . .
B02A O00Q H1 114(5) . .
C010 C00Y C016 112.0(5) . .
C010 C00Y B02A 120.5(5) . .
C016 C00Y B02A 127.2(5) . .
F008 C00Z C01M 115.8(5) . .
F008 C00Z C01B 120.0(5) . .
C01M C00Z C01B 124.2(5) . .
C017 C010 F005 114.6(5) . .
C017 C010 C00Y 126.8(5) . .
F005 C010 C00Y 118.7(5) . .
C014 C011 C01E 112.3(5) . .
C014 C011 B02A 121.0(5) . .
C01E C011 B02A 126.7(5) . .
C01J C012 F006 115.7(5) . .
C01J C012 C015 125.9(5) . .
F006 C012 C015 118.3(5) . .
F004 C013 C01C 121.1(5) . .
F004 C013 C018 114.7(5) . .
C01C C013 C018 124.2(6) . .
C01F C014 F003 115.9(5) . .
C01F C014 C011 125.9(5) . .
F003 C014 C011 118.1(5) . .
C019 C015 C012 113.2(5) . .
C019 C015 B01 126.4(5) . .
C012 C015 B01 120.3(5) . .
F00A C016 C01H 115.1(5) . .
F00A C016 C00Y 120.9(5) . .
C01H C016 C00Y 124.0(6) . .
F00L C017 C010 122.2(5) . .
F00L C017 C01I 119.7(5) . .
C010 C017 C01I 118.1(6) . .
F00G C018 C013 120.8(6) . .
F00G C018 C01Y 119.0(5) . .
C013 C018 C01Y 120.2(6) . .
F00I C019 C015 121.6(5) . .
F00I C019 C01R 115.0(5) . .
C015 C019 C01R 123.4(6) . .
C01L C01A C01K 113.5(5) . .
C01L C01A B02A 118.6(5) . .
C01K C01A B02A 127.6(5) . .
C00Z C01B C01D 112.7(5) . .
C00Z C01B B01 127.4(5) . .
C01D C01B B01 119.9(5) . .
C013 C01C C020 113.0(5) . .
C013 C01C B01 127.7(5) . .
C020 C01C B01 118.9(5) . .
F00C C01D C01S 115.7(5) . .
F00C C01D C01B 119.4(5) . .
C01S C01D C01B 124.9(6) . .
F007 C01E C01G 114.5(5) . .
F007 C01E C011 120.4(5) . .
C01G C01E C011 125.0(5) . .
F00B C01F C014 122.3(5) . .
F00B C01F C01Q 119.1(5) . .
C014 C01F C01Q 118.6(5) . .
F00F C01G C01E 121.7(5) . .
F00F C01G C01Q 119.3(5) . .
C01E C01G C01Q 119.0(5) . .
F00K C01H C01I 120.6(5) . .
F00K C01H C016 119.7(6) . .
C01I C01H C016 119.7(5) . .
F00P C01I C01H 120.7(5) . .
F00P C01I C017 120.0(6) . .
C01H C01I C017 119.3(5) . .
F00D C01J C012 122.2(5) . .
F00D C01J C01X 119.2(5) . .
C012 C01J C01X 118.6(6) . .
F009 C01K C01A 121.9(5) . .
F009 C01K C01O 115.1(5) . .
C01A C01K C01O 123.0(6) . .
F00H C01L C01V 115.6(6) . .
F00H C01L C01A 119.5(5) . .
C01V C01L C01A 124.9(6) . .
F00S C01M C021 119.0(5) . .
F00S C01M C00Z 120.4(6) . .
C021 C01M C00Z 120.6(6) . .
C01P C01N C01T 106.6(6) . .
C01P C01N C029 125.8(6) . .
C01T C01N C029 127.5(7) . .
C01P C01N Fe01 69.6(3) . .
C01T C01N Fe01 70.0(3) . .
C029 C01N Fe01 127.2(4) . .
F00N C01O C024 119.7(6) . .
F00N C01O C01K 119.8(6) . .
C024 C01O C01K 120.5(6) . .
C01N C01P C01U 107.8(6) . .
C01N C01P C02B 124.6(6) . .
C01U C01P C02B 127.5(7) . .
C01N C01P Fe01 70.7(3) . .
C01U C01P Fe01 70.2(3) . .
C02B C01P Fe01 127.7(5) . .
F00E C01Q C01F 120.5(5) . .
F00E C01Q C01G 120.5(6) . .
C01F C01Q C01G 119.0(5) . .
F00U C01R C01X 119.6(6) . .
F00U C01R C019 120.2(6) . .
C01X C01R C019 120.2(6) . .
F00T C01S C01D 120.6(6) . .
F00T C01S C021 120.2(5) . .
C01D C01S C021 119.2(6) . .
C022 C01T C01N 110.3(6) . .
C022 C01T C02F 125.5(7) . .
C01N C01T C02F 124.2(7) . .
C022 C01T Fe01 71.2(4) . .
C01N C01T Fe01 70.4(4) . .
C02F C01T Fe01 127.8(5) . .
C022 C01U C01P 108.0(6) . .
C022 C01U C02H 126.1(7) . .
C01P C01U C02H 125.8(7) . .
C022 C01U Fe01 70.8(4) . .
C01P C01U Fe01 69.9(4) . .
C02H C01U Fe01 127.6(5) . .
F00W C01V C01L 120.6(6) . .
F00W C01V C024 120.2(6) . .
C01L C01V C024 119.3(6) . .
C023 C01W C027 108.1(7) . .
C023 C01W C02C 126.3(6) . .
C027 C01W C02C 125.5(7) . .
C023 C01W Fe02 69.8(4) . .
C027 C01W Fe02 70.4(4) . .
C02C C01W Fe02 128.1(5) . .
F00O C01X C01R 119.4(6) . .
F00O C01X C01J 122.0(6) . .
C01R C01X C01J 118.6(6) . .
F00M C01Y C01Z 121.9(6) . .
F00M C01Y C018 120.6(6) . .
C01Z C01Y C018 117.5(6) . .
F00R C01Z C020 120.8(6) . .
F00R C01Z C01Y 118.9(6) . .
C020 C01Z C01Y 120.3(6) . .
F00J C020 C01Z 117.1(5) . .
F00J C020 C01C 118.1(5) . .
C01Z C020 C01C 124.8(6) . .
F00V C021 C01M 122.0(6) . .
F00V C021 C01S 119.4(6) . .
C01M C021 C01S 118.5(5) . .
C01T C022 C01U 107.3(6) . .
C01T C022 C02G 127.2(8) . .
C01U C022 C02G 125.4(8) . .
C01T C022 Fe01 70.3(4) . .
C01U C022 Fe01 69.5(4) . .
C02G C022 Fe01 127.5(5) . .
C01W C023 C026 108.6(6) . .
C01W C023 C028 125.1(6) . .
C026 C023 C028 126.3(7) . .
C01W C023 Fe02 71.3(4) . .
C026 C023 Fe02 68.9(4) . .
C028 C023 Fe02 125.9(5) . .
F00X C024 C01O 120.9(6) . .
F00X C024 C01V 120.3(6) . .
C01O C024 C01V 118.8(6) . .
C026 C025 C027 109.0(7) . .
C026 C025 C02I 126.2(8) . .
C027 C025 C02I 124.8(8) . .
C026 C025 Fe02 69.2(4) . .
C027 C025 Fe02 71.5(4) . .
C02I C025 Fe02 126.1(5) . .
C025 C026 C023 107.3(7) . .
C025 C026 C02E 126.4(7) . .
C023 C026 C02E 126.2(7) . .
C025 C026 Fe02 71.0(4) . .
C023 C026 Fe02 70.8(4) . .
C02E C026 Fe02 125.4(5) . .
C025 C027 C01W 107.0(7) . .
C025 C027 C02J 127.4(8) . .
C01W C027 C02J 125.5(8) . .
C025 C027 Fe02 69.1(4) . .
C01W C027 Fe02 69.7(4) . .
C02J C027 Fe02 127.7(5) . .
C023 C028 H02A 109.5 . .
C023 C028 H02B 109.5 . .
H02A C028 H02B 109.5 . .
C023 C028 H02C 109.5 . .
H02A C028 H02C 109.5 . .
H02B C028 H02C 109.5 . .
C01N C029 H02D 109.5 . .
C01N C029 H02E 109.5 . .
H02D C029 H02E 109.5 . .
C01N C029 H02F 109.5 . .
H02D C029 H02F 109.5 . .
H02E C029 H02F 109.5 . .
O00Q B02A C011 108.2(5) . .
O00Q B02A C01A 109.3(4) . .
C011 B02A C01A 115.9(5) . .
O00Q B02A C00Y 106.2(4) . .
C011 B02A C00Y 113.2(5) . .
C01A B02A C00Y 103.6(5) . .
C01P C02B H02G 109.5 . .
C01P C02B H02H 109.5 . .
H02G C02B H02H 109.5 . .
C01P C02B H02I 109.5 . .
H02G C02B H02I 109.5 . .
H02H C02B H02I 109.5 . .
C01W C02C H02J 109.5 . .
C01W C02C H02K 109.5 . .
H02J C02C H02K 109.5 . .
C01W C02C H02L 109.5 . .
H02J C02C H02L 109.5 . .
H02K C02C H02L 109.5 . .
O00Q B01 C01B 106.6(5) . .
O00Q B01 C01C 109.8(4) . .
C01B B01 C01C 116.6(5) . .
O00Q B01 C015 106.8(4) . .
C01B B01 C015 113.6(4) . .
C01C B01 C015 102.9(5) . .
C026 C02E H02M 109.5 . .
C026 C02E H02N 109.5 . .
H02M C02E H02N 109.5 . .
C026 C02E H02O 109.5 . .
H02M C02E H02O 109.5 . .
H02N C02E H02O 109.5 . .
C01T C02F H02P 109.5 . .
C01T C02F H02Q 109.5 . .
H02P C02F H02Q 109.5 . .
C01T C02F H02R 109.5 . .
H02P C02F H02R 109.5 . .
H02Q C02F H02R 109.5 . .
C022 C02G H02S 109.5 . .
C022 C02G H02T 109.5 . .
H02S C02G H02T 109.5 . .
C022 C02G H02U 109.5 . .
H02S C02G H02U 109.5 . .
H02T C02G H02U 109.5 . .
C01U C02H H02V 109.5 . .
C01U C02H H02W 109.5 . .
H02V C02H H02W 109.5 . .
C01U C02H H02X 109.5 . .
H02V C02H H02X 109.5 . .
H02W C02H H02X 109.5 . .
C025 C02I H02Y 109.5 . .
C025 C02I H02Z 109.5 . .
H02Y C02I H02Z 109.5 . .
C025 C02I H03A 109.5 . .
H02Y C02I H03A 109.5 . .
H02Z C02I H03A 109.5 . .
C027 C02J H03B 109.5 . .
C027 C02J H03C 109.5 . .
H03B C02J H03C 109.5 . .
C027 C02J H03D 109.5 . .
H03B C02J H03D 109.5 . .
H03C C02J H03D 109.5 . .
C1SA Cl1A C6SA 37.9(5) . .
C1SA Cl1A C2SA 31.2(6) . .
C6SA Cl1A C2SA 69.1(5) . .
Cl1A C1SA C2SA 125.7(9) . .
Cl1A C1SA C6SA 114.3(9) . .
C2SA C1SA C6SA 120.0 . .
C1SA C2SA C3SA 120.0 . .
C1SA C2SA Cl1A 23.1(4) . .
C3SA C2SA Cl1A 143.1(4) . .
C1SA C2SA H2SA 120.0 . .
C3SA C2SA H2SA 120.0 . .
Cl1A C2SA H2SA 96.9 . .
C4SA C3SA C2SA 120.0 . .
C4SA C3SA H3SA 120.0 . .
C2SA C3SA H3SA 120.0 . .
C5SA C4SA C3SA 120.0 . .
C5SA C4SA H4SA 120.0 . .
C3SA C4SA H4SA 120.0 . .
C6SA C5SA C4SA 120.0 . .
C6SA C5SA H5SA 120.0 . .
C4SA C5SA H5SA 120.0 . .
C5SA C6SA C1SA 120.0 . .
C5SA C6SA Cl1A 147.8(5) . .
C1SA C6SA Cl1A 27.8(5) . .
C5SA C6SA H6SA 120.0 . .
C1SA C6SA H6SA 120.0 . .
Cl1A C6SA H6SA 92.2 . .
C2SB C1SB C6SB 120.0 . .
C2SB C1SB Cl1B 119.2(8) . .
C6SB C1SB Cl1B 120.7(8) . .
C1SB C2SB C3SB 120.0 . .
C1SB C2SB H2SB 120.0 . .
C3SB C2SB H2SB 120.0 . .
C2SB C3SB C4SB 120.0 . .
C2SB C3SB H3SB 120.0 . .
C4SB C3SB H3SB 120.0 . .
C5SB C4SB C3SB 120.0 . .
C5SB C4SB H4SB 120.0 . .
C3SB C4SB H4SB 120.0 . .
C4SB C5SB C6SB 120.0 . .
C4SB C5SB H5SB 120.0 . .
C6SB C5SB H5SB 120.0 . .
C5SB C6SB C1SB 120.0 . .
C5SB C6SB H6SB 120.0 . .
C1SB C6SB H6SB 120.0 . .

loop_
_geom_bond_atom_site_label_1
_geom_bond_atom_site_label_2
_geom_bond_distance
_geom_bond_site_symmetry_2
Fe01 C01P 2.082(6) 2_755
Fe01 C01P 2.082(6) .
Fe01 C01U 2.086(7) .
Fe01 C01U 2.086(7) 2_755
Fe01 C01T 2.090(7) .
Fe01 C01T 2.090(7) 2_755
Fe01 C01N 2.095(6) 2_755
Fe01 C01N 2.095(6) .
Fe01 C022 2.103(7) 2_755
Fe01 C022 2.103(7) .
Fe02 C026 2.065(6) 2_676
Fe02 C026 2.065(6) .
Fe02 C025 2.090(7) 2_676
Fe02 C025 2.090(7) .
Fe02 C023 2.092(6) 2_676
Fe02 C023 2.092(6) .
Fe02 C01W 2.111(7) .
Fe02 C01W 2.111(7) 2_676
Fe02 C027 2.121(7) 2_676
Fe02 C027 2.121(7) .
F003 C014 1.369(6) .
F004 C013 1.356(6) .
F005 C010 1.370(6) .
F006 C012 1.370(6) .
F007 C01E 1.365(6) .
F008 C00Z 1.358(6) .
F009 C01K 1.341(7) .
F00A C016 1.360(6) .
F00B C01F 1.336(6) .
F00C C01D 1.352(6) .
F00D C01J 1.339(7) .
F00E C01Q 1.339(6) .
F00F C01G 1.340(6) .
F00G C018 1.348(6) .
F00H C01L 1.362(7) .
F00I C019 1.356(7) .
F00J C020 1.353(7) .
F00K C01H 1.358(6) .
F00L C017 1.344(7) .
F00M C01Y 1.328(7) .
F00N C01O 1.357(7) .
F00O C01X 1.340(7) .
F00P C01I 1.343(6) .
O00Q B01 1.565(7) .
O00Q B02A 1.567(8) .
O00Q H1 0.81(7) .
F00R C01Z 1.349(7) .
F00S C01M 1.356(7) .
F00T C01S 1.353(7) .
F00U C01R 1.359(6) .
F00V C021 1.341(6) .
F00W C01V 1.361(7) .
F00X C024 1.349(7) .
C00Y C010 1.379(8) .
C00Y C016 1.393(8) .
C00Y B02A 1.651(8) .
C00Z C01M 1.377(8) .
C00Z C01B 1.384(8) .
C010 C017 1.372(8) .
C011 C014 1.381(7) .
C011 C01E 1.387(8) .
C011 B02A 1.617(9) .
C012 C01J 1.358(8) .
C012 C015 1.390(8) .
C013 C01C 1.377(7) .
C013 C018 1.380(8) .
C014 C01F 1.367(8) .
C015 C019 1.369(7) .
C015 B01 1.675(8) .
C016 C01H 1.390(8) .
C017 C01I 1.372(8) .
C018 C01Y 1.389(9) .
C019 C01R 1.387(8) .
C01A C01L 1.383(8) .
C01A C01K 1.389(8) .
C01A B02A 1.637(9) .
C01B C01D 1.390(8) .
C01B B01 1.610(8) .
C01C C020 1.401(8) .
C01C B01 1.648(8) .
C01D C01S 1.376(8) .
C01E C01G 1.372(8) .
C01F C01Q 1.379(8) .
C01G C01Q 1.380(8) .
C01H C01I 1.367(9) .
C01J C01X 1.374(8) .
C01K C01O 1.393(8) .
C01L C01V 1.374(8) .
C01M C021 1.355(8) .
C01N C01P 1.418(9) .
C01N C01T 1.418(9) .
C01N C029 1.482(9) .
C01O C024 1.358(9) .
C01P C01U 1.424(9) .
C01P C02B 1.505(9) .
C01R C01X 1.375(9) .
C01S C021 1.381(9) .
C01T C022 1.382(10) .
C01T C02F 1.510(9) .
C01U C022 1.422(10) .
C01U C02H 1.527(10) .
C01V C024 1.377(9) .
C01W C023 1.402(9) .
C01W C027 1.442(9) .
C01W C02C 1.509(10) .
C01Y C01Z 1.376(9) .
C01Z C020 1.358(8) .
C022 C02G 1.509(9) .
C023 C026 1.433(9) .
C023 C028 1.518(9) .
C025 C026 1.414(10) .
C025 C027 1.420(11) .
C025 C02I 1.510(10) .
C026 C02E 1.511(10) .
C027 C02J 1.514(10) .
C028 H02A 0.9800 .
C028 H02B 0.9800 .
C028 H02C 0.9800 .
C029 H02D 0.9800 .
C029 H02E 0.9800 .
C029 H02F 0.9800 .
C02B H02G 0.9800 .
C02B H02H 0.9800 .
C02B H02I 0.9800 .
C02C H02J 0.9800 .
C02C H02K 0.9800 .
C02C H02L 0.9800 .
C02E H02M 0.9800 .
C02E H02N 0.9800 .
C02E H02O 0.9800 .
C02F H02P 0.9800 .
C02F H02Q 0.9800 .
C02F H02R 0.9800 .
C02G H02S 0.9800 .
C02G H02T 0.9800 .
C02G H02U 0.9800 .
C02H H02V 0.9800 .
C02H H02W 0.9800 .
C02H H02X 0.9800 .
C02I H02Y 0.9800 .
C02I H02Z 0.9800 .
C02I H03A 0.9800 .
C02J H03B 0.9800 .
C02J H03C 0.9800 .
C02J H03D 0.9800 .
Cl1A C1SA 1.053(18) .
Cl1A C6SA 2.061(15) .
Cl1A C2SA 2.180(19) .
C1SA C2SA 1.3900 .
C1SA C6SA 1.3900 .
C2SA C3SA 1.3900 .
C2SA H2SA 0.9500 .
C3SA C4SA 1.3900 .
C3SA H3SA 0.9500 .
C4SA C5SA 1.3900 .
C4SA H4SA 0.9500 .
C5SA C6SA 1.3900 .
C5SA H5SA 0.9500 .
C6SA H6SA 0.9500 .
Cl1B C1SB 1.41(3) .
C1SB C2SB 1.3900 .
C1SB C6SB 1.3900 .
C2SB C3SB 1.3900 .
C2SB H2SB 0.9500 .
C3SB C4SB 1.3900 .
C3SB H3SB 0.9500 .
C4SB C5SB 1.3900 .
C4SB H4SB 0.9500 .
C5SB C6SB 1.3900 .
C5SB H5SB 0.9500 .
C6SB H6SB 0.9500 .
